data_2226387
loop_
_publ_author_name
'Ouzidan, Youn\`es'
'Rodi, Youssef Kandri'
'Zouihri, Hafid'
'Essassi, El Mokhtar'
'Ng, Seik Weng'

_publ_section_title
;
 3-Benzyl-6-bromo-2-(2-furyl)-3<i>H</i>-imidazo[4,5-<i>b</i>]pyridine
;
_journal_coeditor_code CI5113
_journal_issue 7
_journal_name_full 'Acta Crystallographica Section E'
_journal_page_first o1874
_journal_paper_doi 10.1107/S160053681002475X
_journal_volume 66
_journal_year 2010
_chemical_formula_iupac 'C17 H12 Br N3 O'
_chemical_formula_moiety 'C17 H12 Br N3 O'
_chemical_formula_sum 'C17 H12 Br N3 O'
_chemical_formula_weight 354.21
_chemical_name_systematic
;
3-Benzyl-6-bromo-2-(2-furyl)-3<i>H</i>-imidazo[4,5-<i>b</i>]pyridine
;
_space_group_IT_number 14
_symmetry_cell_setting monoclinic
_symmetry_space_group_name_Hall '-P 2ybc'
_symmetry_space_group_name_H-M 'P 1 21/c 1'
_atom_sites_solution_hydrogens geom
_atom_sites_solution_primary direct
_atom_sites_solution_secondary difmap
_audit_creation_method SHELXL-97
_cell_angle_alpha 90.00
_cell_angle_beta 111.5090(10)
_cell_angle_gamma 90.00
_cell_formula_units_Z 4
_cell_length_a 15.8422(3)
_cell_length_b 5.47470(10)
_cell_length_c 18.4243(3)
_cell_measurement_reflns_used 5830
_cell_measurement_temperature 293(2)
_cell_measurement_theta_max 23.3
_cell_measurement_theta_min 2.7
_cell_volume 1486.68(5)
_computing_cell_refinement 'SAINT (Bruker, 2008)'
_computing_data_collection 'APEX2 (Bruker, 2008)'
_computing_data_reduction 'SAINT (Bruker, 2008)'
_computing_molecular_graphics 'X-SEED (Barbour, 2001)'
_computing_publication_material 'publCIF (Westrip, 2010)'
_computing_structure_refinement 'SHELXL97 (Sheldrick, 2008)'
_computing_structure_solution 'SHELXS97 (Sheldrick, 2008)'
_diffrn_ambient_temperature 293(2)
_diffrn_measured_fraction_theta_full 0.999
_diffrn_measured_fraction_theta_max 0.999
_diffrn_measurement_device_type 'Bruker X8 APEXII area-detector'
_diffrn_measurement_method '\f and \w scans'
_diffrn_radiation_monochromator graphite
_diffrn_radiation_source 'fine-focus sealed tube'
_diffrn_radiation_type MoK\a
_diffrn_radiation_wavelength 0.71073
_diffrn_reflns_av_R_equivalents 0.0360
_diffrn_reflns_av_sigmaI/netI 0.0263
_diffrn_reflns_limit_h_max 18
_diffrn_reflns_limit_h_min -17
_diffrn_reflns_limit_k_max 5
_diffrn_reflns_limit_k_min -6
_diffrn_reflns_limit_l_max 18
_diffrn_reflns_limit_l_min -21
_diffrn_reflns_number 19471
_diffrn_reflns_theta_full 24.99
_diffrn_reflns_theta_max 24.99
_diffrn_reflns_theta_min 2.76
_diffrn_standards_number 0
_exptl_absorpt_coefficient_mu 2.770
_exptl_absorpt_correction_T_max 0.7692
_exptl_absorpt_correction_T_min 0.5443
_exptl_absorpt_correction_type multi-scan
_exptl_absorpt_process_details '(SADABS; Sheldrick, 1996)'
_exptl_crystal_colour Orange
_exptl_crystal_density_diffrn 1.583
_exptl_crystal_density_method 'not measured'
_exptl_crystal_description Prism
_exptl_crystal_F_000 712
_exptl_crystal_size_max 0.25
_exptl_crystal_size_mid 0.25
_exptl_crystal_size_min 0.10
_refine_diff_density_max 0.329
_refine_diff_density_min -0.442
_refine_ls_extinction_method none
_refine_ls_goodness_of_fit_ref 0.965
_refine_ls_hydrogen_treatment constr
_refine_ls_matrix_type full
_refine_ls_number_parameters 199
_refine_ls_number_reflns 2614
_refine_ls_number_restraints 0
_refine_ls_restrained_S_all 0.965
_refine_ls_R_factor_all 0.0467
_refine_ls_R_factor_gt 0.0307
_refine_ls_shift/su_max 0.001
_refine_ls_shift/su_mean 0.001
_refine_ls_structure_factor_coef Fsqd
_refine_ls_weighting_details 'calc w=1/[\s^2^(Fo^2^)+(0.0848P)^2^+0.0891P] where P=(Fo^2^+2Fc^2^)/3'
_refine_ls_weighting_scheme calc
_refine_ls_wR_factor_gt 0.0944
_refine_ls_wR_factor_ref 0.1096
_reflns_number_gt 2105
_reflns_number_total 2614
_reflns_threshold_expression I>2\s(I)
_cod_data_source_file ci5113.cif
_cod_data_source_block I
_cod_original_sg_symbol_H-M 'P 21/c'
_cod_database_code 2226387
_cod_database_fobs_code 2226387

loop_
_symmetry_equiv_pos_as_xyz
'x, y, z'
'-x, y+1/2, -z+1/2'
'-x, -y, -z'
'x, -y-1/2, z-1/2'

loop_
_atom_site_type_symbol
_atom_site_label
_atom_site_fract_x
_atom_site_fract_y
_atom_site_fract_z
_atom_site_U_iso_or_equiv
_atom_site_adp_type
_atom_site_calc_flag
_atom_site_refinement_flags
_atom_site_occupancy
_atom_site_disorder_assembly
_atom_site_disorder_group
Br Br1 0.47189(2) 1.27997(6) 0.426257(19) 0.05859(18) Uani d . 1 . .
O O1 0.21672(14) 0.1051(4) 0.11117(12) 0.0605(6) Uani d . 1 . .
N N1 0.28026(15) 0.7379(4) 0.34628(14) 0.0407(6) Uani d . 1 . .
N N2 0.26035(13) 0.4610(4) 0.23929(12) 0.0362(5) Uani d . 1 . .
N N3 0.37245(14) 0.6006(4) 0.20155(13) 0.0415(5) Uani d . 1 . .
C C1 0.33253(18) 0.9234(5) 0.38466(16) 0.0437(6) Uani d . 1 . .
H H1 0.3214 0.9916 0.4265 0.052 Uiso calc R 1 . .
C C2 0.40263(16) 1.0193(5) 0.36533(15) 0.0399(6) Uani d . 1 . .
C C3 0.42374(17) 0.9297(5) 0.30393(15) 0.0400(6) Uani d . 1 . .
H H3 0.4701 0.9949 0.2904 0.048 Uiso calc R 1 . .
C C4 0.37115(19) 0.7370(4) 0.26428(18) 0.0364(6) Uani d . 1 . .
C C5 0.30126(16) 0.6536(5) 0.28810(15) 0.0347(6) Uani d . 1 . .
C C6 0.18408(17) 0.3215(5) 0.24445(16) 0.0398(6) Uani d . 1 . .
H H6A 0.1851 0.3335 0.2973 0.048 Uiso calc R 1 . .
H H6B 0.1923 0.1509 0.2344 0.048 Uiso calc R 1 . .
C C7 0.09249(16) 0.4032(4) 0.18891(15) 0.0373(6) Uani d . 1 . .
C C8 0.0798(2) 0.6091(6) 0.1437(2) 0.0660(9) Uani d . 1 . .
H H8 0.1294 0.7050 0.1467 0.079 Uiso calc R 1 . .
C C9 -0.0063(3) 0.6757(7) 0.0935(3) 0.0863(13) Uani d . 1 . .
H H9 -0.0139 0.8138 0.0623 0.104 Uiso calc R 1 . .
C C10 -0.0799(2) 0.5399(7) 0.0897(2) 0.0752(10) Uani d . 1 . .
H H10 -0.1375 0.5839 0.0556 0.090 Uiso calc R 1 . .
C C11 -0.0687(2) 0.3409(8) 0.1356(2) 0.0706(10) Uani d . 1 . .
H H11 -0.1190 0.2505 0.1340 0.085 Uiso calc R 1 . .
C C12 0.0171(2) 0.2703(5) 0.1851(2) 0.0549(8) Uani d . 1 . .
H H12 0.0239 0.1319 0.2160 0.066 Uiso calc R 1 . .
C C13 0.30648(16) 0.4385(5) 0.18846(15) 0.0369(6) Uani d . 1 . .
C C14 0.2871(2) 0.2623(4) 0.12615(18) 0.0428(7) Uani d . 1 . .
C C15 0.3289(2) 0.2287(6) 0.0754(2) 0.0587(9) Uani d . 1 . .
H H15 0.3787 0.3147 0.0737 0.070 Uiso calc R 1 . .
C C16 0.2825(2) 0.0376(6) 0.02513(19) 0.0651(9) Uani d . 1 . .
H H16 0.2956 -0.0266 -0.0163 0.078 Uiso calc R 1 . .
C C17 0.2169(3) -0.0318(6) 0.04850(19) 0.0683(9) Uani d . 1 . .
H H17 0.1761 -0.1570 0.0257 0.082 Uiso calc R 1 . .

loop_
_atom_site_aniso_label
_atom_site_aniso_U_11
_atom_site_aniso_U_22
_atom_site_aniso_U_33
_atom_site_aniso_U_12
_atom_site_aniso_U_13
_atom_site_aniso_U_23
Br1 0.0540(3) 0.0519(2) 0.0593(3) -0.00676(12) 0.00831(18) -0.01181(13)
O1 0.0659(14) 0.0602(13) 0.0594(14) -0.0183(11) 0.0276(11) -0.0162(10)
N1 0.0330(13) 0.0534(13) 0.0395(14) 0.0029(9) 0.0176(11) -0.0003(10)
N2 0.0268(11) 0.0449(11) 0.0378(13) -0.0025(9) 0.0130(9) -0.0003(9)
N3 0.0317(12) 0.0538(14) 0.0424(13) -0.0020(10) 0.0175(10) -0.0037(10)
C1 0.0380(15) 0.0519(15) 0.0416(16) 0.0036(12) 0.0150(12) -0.0047(12)
C2 0.0330(14) 0.0416(13) 0.0391(16) 0.0017(11) 0.0061(12) -0.0006(11)
C3 0.0296(14) 0.0464(14) 0.0440(16) -0.0006(11) 0.0135(12) 0.0030(11)
C4 0.0281(15) 0.0436(14) 0.0396(17) 0.0007(10) 0.0147(13) 0.0028(11)
C5 0.0253(13) 0.0419(13) 0.0361(15) 0.0025(10) 0.0101(11) 0.0027(11)
C6 0.0345(15) 0.0458(14) 0.0414(16) -0.0046(11) 0.0165(13) 0.0047(11)
C7 0.0288(13) 0.0408(13) 0.0437(16) -0.0052(10) 0.0152(12) -0.0047(11)
C8 0.0388(17) 0.063(2) 0.086(2) -0.0040(14) 0.0108(17) 0.0219(17)
C9 0.062(2) 0.069(2) 0.102(3) 0.0088(19) -0.001(2) 0.025(2)
C10 0.0368(19) 0.089(3) 0.083(3) 0.0077(17) 0.0013(17) -0.012(2)
C11 0.0350(19) 0.093(3) 0.081(3) -0.0156(17) 0.0181(19) -0.015(2)
C12 0.0417(19) 0.0643(19) 0.061(2) -0.0119(13) 0.0216(16) 0.0033(14)
C13 0.0291(13) 0.0446(13) 0.0366(15) 0.0046(10) 0.0116(11) 0.0011(11)
C14 0.0353(16) 0.0481(15) 0.0427(18) 0.0018(11) 0.0117(13) -0.0002(11)
C15 0.053(2) 0.074(2) 0.054(2) -0.0036(14) 0.0244(18) -0.0152(15)
C16 0.076(2) 0.070(2) 0.049(2) 0.0112(18) 0.0221(17) -0.0105(15)
C17 0.091(3) 0.0550(18) 0.054(2) -0.0113(18) 0.0199(19) -0.0155(15)

loop_
_atom_type_symbol
_atom_type_description
_atom_type_scat_dispersion_real
_atom_type_scat_dispersion_imag
_atom_type_scat_source
C C 0.0033 0.0016 'International Tables Vol C Tables 4.2.6.8 and 6.1.1.4'
H H 0.0000 0.0000 'International Tables Vol C Tables 4.2.6.8 and 6.1.1.4'
N N 0.0061 0.0033 'International Tables Vol C Tables 4.2.6.8 and 6.1.1.4'
O O 0.0106 0.0060 'International Tables Vol C Tables 4.2.6.8 and 6.1.1.4'
Br Br -0.2901 2.4595 'International Tables Vol C Tables 4.2.6.8 and 6.1.1.4'

loop_
_geom_angle_atom_site_label_1
_geom_angle_atom_site_label_2
_geom_angle_atom_site_label_3
_geom_angle_site_symmetry_1
_geom_angle_site_symmetry_3
_geom_angle
_geom_angle_publ_flag
C14 O1 C17 . . 105.2(2) ?
C5 N1 C1 . . 113.9(2) ?
C5 N2 C13 . . 105.62(19) ?
C5 N2 C6 . . 123.9(2) ?
C13 N2 C6 . . 130.5(2) ?
C13 N3 C4 . . 105.2(2) ?
N1 C1 C2 . . 123.4(3) ?
N1 C1 H1 . . 118.3 ?
C2 C1 H1 . . 118.3 ?
C3 C2 C1 . . 122.2(2) ?
C3 C2 Br1 . . 119.38(19) ?
C1 C2 Br1 . . 118.46(19) ?
C4 C3 C2 . . 115.2(2) ?
C4 C3 H3 . . 122.4 ?
C2 C3 H3 . . 122.4 ?
C3 C4 N3 . . 131.8(2) ?
C3 C4 C5 . . 118.4(3) ?
N3 C4 C5 . . 109.9(2) ?
N1 C5 N2 . . 126.8(2) ?
N1 C5 C4 . . 127.0(2) ?
N2 C5 C4 . . 106.2(2) ?
N2 C6 C7 . . 114.5(2) ?
N2 C6 H6A . . 108.6 ?
C7 C6 H6A . . 108.6 ?
N2 C6 H6B . . 108.6 ?
C7 C6 H6B . . 108.6 ?
H6A C6 H6B . . 107.6 ?
C8 C7 C12 . . 118.1(3) ?
C8 C7 C6 . . 123.2(2) ?
C12 C7 C6 . . 118.6(2) ?
C7 C8 C9 . . 120.7(3) ?
C7 C8 H8 . . 119.7 ?
C9 C8 H8 . . 119.7 ?
C10 C9 C8 . . 120.3(4) ?
C10 C9 H9 . . 119.8 ?
C8 C9 H9 . . 119.8 ?
C11 C10 C9 . . 119.6(3) ?
C11 C10 H10 . . 120.2 ?
C9 C10 H10 . . 120.2 ?
C10 C11 C12 . . 120.6(3) ?
C10 C11 H11 . . 119.7 ?
C12 C11 H11 . . 119.7 ?
C7 C12 C11 . . 120.6(3) ?
C7 C12 H12 . . 119.7 ?
C11 C12 H12 . . 119.7 ?
N3 C13 N2 . . 113.1(2) ?
N3 C13 C14 . . 121.1(2) ?
N2 C13 C14 . . 125.8(2) ?
C15 C14 O1 . . 110.5(3) ?
C15 C14 C13 . . 129.1(3) ?
O1 C14 C13 . . 120.3(3) ?
C14 C15 C16 . . 106.7(3) ?
C14 C15 H15 . . 126.6 ?
C16 C15 H15 . . 126.6 ?
C17 C16 C15 . . 106.4(3) ?
C17 C16 H16 . . 126.8 ?
C15 C16 H16 . . 126.8 ?
C16 C17 O1 . . 111.2(3) ?
C16 C17 H17 . . 124.4 ?
O1 C17 H17 . . 124.4 ?

loop_
_geom_bond_atom_site_label_1
_geom_bond_atom_site_label_2
_geom_bond_site_symmetry_2
_geom_bond_distance
_geom_bond_publ_flag
Br1 C2 . 1.897(3) ?
O1 C14 . 1.355(3) ?
O1 C17 . 1.378(4) ?
N1 C5 . 1.317(3) ?
N1 C1 . 1.337(3) ?
N2 C5 . 1.383(3) ?
N2 C13 . 1.388(3) ?
N2 C6 . 1.462(3) ?
N3 C13 . 1.324(3) ?
N3 C4 . 1.382(4) ?
C1 C2 . 1.388(4) ?
C1 H1 . 0.93 ?
C2 C3 . 1.382(4) ?
C3 C4 . 1.376(4) ?
C3 H3 . 0.93 ?
C4 C5 . 1.408(4) ?
C6 C7 . 1.505(4) ?
C6 H6A . 0.97 ?
C6 H6B . 0.97 ?
C7 C8 . 1.372(4) ?
C7 C12 . 1.377(4) ?
C8 C9 . 1.387(5) ?
C8 H8 . 0.93 ?
C9 C10 . 1.362(5) ?
C9 H9 . 0.93 ?
C10 C11 . 1.351(5) ?
C10 H10 . 0.93 ?
C11 C12 . 1.385(5) ?
C11 H11 . 0.93 ?
C12 H12 . 0.93 ?
C13 C14 . 1.444(4) ?
C14 C15 . 1.341(5) ?
C15 C16 . 1.412(4) ?
C15 H15 . 0.93 ?
C16 C17 . 1.317(5) ?
C16 H16 . 0.93 ?
C17 H17 . 0.93 ?

loop_
_geom_hbond_atom_site_label_D
_geom_hbond_atom_site_label_H
_geom_hbond_atom_site_label_A
_geom_hbond_site_symmetry_A
_geom_hbond_distance_DH
_geom_hbond_distance_HA
_geom_hbond_distance_DA
_geom_hbond_angle_DHA
C3 H3 N3 2_655 0.93 2.51 3.399(4) 160

loop_
_geom_torsion_atom_site_label_1
_geom_torsion_atom_site_label_2
_geom_torsion_atom_site_label_3
_geom_torsion_atom_site_label_4
_geom_torsion_site_symmetry_1
_geom_torsion_site_symmetry_2
_geom_torsion_site_symmetry_3
_geom_torsion_site_symmetry_4
_geom_torsion
_geom_torsion_publ_flag
C5 N1 C1 C2 . . . . 0.0(4) ?
N1 C1 C2 C3 . . . . 0.2(4) ?
N1 C1 C2 Br1 . . . . -179.2(2) ?
C1 C2 C3 C4 . . . . -0.8(4) ?
Br1 C2 C3 C4 . . . . 178.56(19) ?
C2 C3 C4 N3 . . . . -179.3(3) ?
C2 C3 C4 C5 . . . . 1.2(4) ?
C13 N3 C4 C3 . . . . 179.7(3) ?
C13 N3 C4 C5 . . . . -0.7(3) ?
C1 N1 C5 N2 . . . . 178.7(2) ?
C1 N1 C5 C4 . . . . 0.4(4) ?
C13 N2 C5 N1 . . . . -179.0(2) ?
C6 N2 C5 N1 . . . . 1.3(4) ?
C13 N2 C5 C4 . . . . -0.4(3) ?
C6 N2 C5 C4 . . . . 179.9(2) ?
C3 C4 C5 N1 . . . . -1.1(4) ?
N3 C4 C5 N1 . . . . 179.3(2) ?
C3 C4 C5 N2 . . . . -179.7(2) ?
N3 C4 C5 N2 . . . . 0.7(3) ?
C5 N2 C6 C7 . . . . 96.8(3) ?
C13 N2 C6 C7 . . . . -82.8(3) ?
N2 C6 C7 C8 . . . . -7.5(4) ?
N2 C6 C7 C12 . . . . 174.8(2) ?
C12 C7 C8 C9 . . . . -2.3(5) ?
C6 C7 C8 C9 . . . . -180.0(3) ?
C7 C8 C9 C10 . . . . 1.4(7) ?
C8 C9 C10 C11 . . . . 0.7(7) ?
C9 C10 C11 C12 . . . . -1.7(6) ?
C8 C7 C12 C11 . . . . 1.3(5) ?
C6 C7 C12 C11 . . . . 179.1(3) ?
C10 C11 C12 C7 . . . . 0.7(6) ?
C4 N3 C13 N2 . . . . 0.5(3) ?
C4 N3 C13 C14 . . . . 179.9(2) ?
C5 N2 C13 N3 . . . . 0.0(3) ?
C6 N2 C13 N3 . . . . 179.7(2) ?
C5 N2 C13 C14 . . . . -179.4(2) ?
C6 N2 C13 C14 . . . . 0.3(4) ?
C17 O1 C14 C15 . . . . 0.7(4) ?
C17 O1 C14 C13 . . . . 179.1(3) ?
N3 C13 C14 C15 . . . . 1.2(5) ?
N2 C13 C14 C15 . . . . -179.5(3) ?
N3 C13 C14 O1 . . . . -176.9(2) ?
N2 C13 C14 O1 . . . . 2.4(4) ?
O1 C14 C15 C16 . . . . -0.3(4) ?
C13 C14 C15 C16 . . . . -178.5(3) ?
C14 C15 C16 C17 . . . . -0.3(4) ?
C15 C16 C17 O1 . . . . 0.7(4) ?
C14 O1 C17 C16 . . . . -0.8(4) ?

loop_
_cod_related_entry_id
_cod_related_entry_database
_cod_related_entry_code
1 ChemSpider 24745423
